data_7711574
loop_
_publ_author_name
'Rojales, Katherine'
'Masilamani, Tamizmani'
'Bartholome, Tyler A.'
'Martin, Caleb Daniel'

_publ_section_title
;
 Assessing the Donor Ability of Boratabenzene and 9-Borataphenanthrene
 Anions through Metal Complexes with Carbonyl Ligands
;
_journal_name_full 'Dalton Transactions'
_journal_paper_doi 10.1039/D2DT02795J
_journal_year 2022
_chemical_formula_moiety 'C45 H46 B K Mo O9 Si, C H2 Cl2'
_chemical_formula_sum 'C46 H48 B Cl2 K Mo O9 Si'
_chemical_formula_weight 989.68
_chemical_name_common 'borataphenanthrene Mo(CO)3 complex'
_chemical_properties_physical Air-sensitive,Moisture-sensitive
_space_group_crystal_system monoclinic
_space_group_IT_number 9
_space_group_name_Hall 'C -2yc'
_space_group_name_H-M_alt 'C 1 c 1'
_atom_sites_solution_hydrogens geom
_atom_sites_solution_primary direct
_audit_creation_method SHELXL-2018/3
_audit_update_record
;
2022-08-26 deposited with the CCDC.	2022-10-21 downloaded from the CCDC.
;
_cell_angle_alpha 90
_cell_angle_beta 102.3096(8)
_cell_angle_gamma 90
_cell_formula_units_Z 4
_cell_length_a 14.3574(3)
_cell_length_b 32.3930(7)
_cell_length_c 9.8045(2)
_cell_measurement_reflns_used 9950
_cell_measurement_temperature 150(2)
_cell_measurement_theta_max 32.59
_cell_measurement_theta_min 2.98
_cell_volume 4455.04(16)
_computing_cell_refinement 'Bruker SAINT'
_computing_data_collection 'Bruker APEX2'
_computing_data_reduction 'Bruker SAINT'
_computing_molecular_graphics 'Olex2 1.3 (Dolomanov et al., 2009)'
_computing_publication_material 'Olex2 1.3 (Dolomanov et al., 2009)'
_computing_structure_refinement 'SHELXL-2013 (Sheldrick, 2013)'
_computing_structure_solution 'SHELXS-97 (Sheldrick 2008)'
_diffrn_ambient_temperature 150(2)
_diffrn_measured_fraction_theta_full 0.992
_diffrn_measured_fraction_theta_max 0.994
_diffrn_measurement_device_type 'Bruker APEX-II CCD'
_diffrn_measurement_method '\f and \w scans'
_diffrn_radiation_type MoK\a
_diffrn_radiation_wavelength 0.71073
_diffrn_reflns_av_R_equivalents 0.0248
_diffrn_reflns_av_unetI/netI 0.0230
_diffrn_reflns_Laue_measured_fraction_full 0.992
_diffrn_reflns_Laue_measured_fraction_max 0.994
_diffrn_reflns_limit_h_max 19
_diffrn_reflns_limit_h_min -19
_diffrn_reflns_limit_k_max 43
_diffrn_reflns_limit_k_min -43
_diffrn_reflns_limit_l_max 13
_diffrn_reflns_limit_l_min -13
_diffrn_reflns_number 42894
_diffrn_reflns_point_group_measured_fraction_full 0.991
_diffrn_reflns_point_group_measured_fraction_max 0.990
_diffrn_reflns_theta_full 25.242
_diffrn_reflns_theta_max 28.274
_diffrn_reflns_theta_min 2.380
_exptl_absorpt_coefficient_mu 0.590
_exptl_absorpt_correction_T_max 1.0000
_exptl_absorpt_correction_T_min 0.9457
_exptl_absorpt_correction_type multi-scan
_exptl_absorpt_process_details SADABs
_exptl_crystal_colour orange
_exptl_crystal_colour_primary orange
_exptl_crystal_density_diffrn 1.476
_exptl_crystal_description block
_exptl_crystal_F_000 2040
_exptl_crystal_recrystallization_method 'Vapour deposition'
_exptl_crystal_size_max 0.394
_exptl_crystal_size_mid 0.222
_exptl_crystal_size_min 0.22
_refine_diff_density_max 0.316
_refine_diff_density_min -0.393
_refine_diff_density_rms 0.105
_refine_ls_abs_structure_details
;
 Flack x determined using 5259 quotients [(I+)-(I-)]/[(I+)+(I-)] 
 (Parsons and Flack (2004), Acta Cryst. A60, s61). 
;
_refine_ls_abs_structure_Flack -0.021(6)
_refine_ls_extinction_method none
_refine_ls_goodness_of_fit_ref 1.191
_refine_ls_hydrogen_treatment constr
_refine_ls_matrix_type full
_refine_ls_number_parameters 553
_refine_ls_number_reflns 10932
_refine_ls_number_restraints 2
_refine_ls_restrained_S_all 1.191
_refine_ls_R_factor_all 0.0194
_refine_ls_R_factor_gt 0.0190
_refine_ls_shift/su_max 0.005
_refine_ls_shift/su_mean 0.000
_refine_ls_structure_factor_coef Fsqd
_refine_ls_weighting_details 'w=1/[\s^2^(Fo^2^)+(0.0366P)^2^] where P=(Fo^2^+2Fc^2^)/3'
_refine_ls_weighting_scheme calc
_refine_ls_wR_factor_gt 0.0593
_refine_ls_wR_factor_ref 0.0596
_reflns_Friedel_coverage 0.989
_reflns_Friedel_fraction_full 0.990
_reflns_Friedel_fraction_max 0.987
_reflns_number_gt 10780
_reflns_number_total 10932
_reflns_threshold_expression 'I > 2\s(I)'
_cod_data_source_file d2dt02795j2.cif
_cod_data_source_block CDM407_1
_cod_original_sg_symbol_H-M 'C c'
_cod_database_code 7711574
_shelx_shelxl_version_number 2018/3
_shelx_space_group_comment
;
The symmetry employed for this shelxl refinement is uniquely defined
by the following loop, which should always be used as a source of
symmetry information in preference to the above space-group names.
They are only intended as comments.
;
_shelx_estimated_absorpt_t_max 0.881
_shelx_estimated_absorpt_t_min 0.801
_olex2_refinement_description
;
1.a Secondary CH2 refined with riding coordinates:
 C32(H32A,H32B), C33(H33A,H33B), C34(H34A,H34B), C35(H35A,H35B), C42(H42A,
 H42B), C43(H43A,H43B), C44(H44A,H44B), C45(H45A,H45B), C46(H46A,H46B)
1.b Aromatic/amide H refined with riding coordinates:
 C6(H3), C7(H4), C8(H5), C9(H6), C10(H9), C11(H10), C12(H11), C13(H12),
 C15(H15), C16(H16), C17(H17), C18(H18), C19(H19), C27(H27), C28(H28), C29(H29),
  C30(H30), C37(H37), C38(H38), C39(H39), C40(H40)
1.c Idealised Me refined as rotating group:
 C20(H20A,H20B,H20C), C21(H21A,H21B,H21C), C22(H22A,H22B,H22C)
;

loop_
_space_group_symop_operation_xyz
'x, y, z'
'x, -y, z+1/2'
'x+1/2, y+1/2, z'
'x+1/2, -y+1/2, z+1/2'

loop_
_atom_site_label
_atom_site_type_symbol
_atom_site_fract_x
_atom_site_fract_y
_atom_site_fract_z
_atom_site_U_iso_or_equiv
_atom_site_adp_type
_atom_site_occupancy
_atom_site_site_symmetry_order
_atom_site_calc_flag
_atom_site_refinement_flags_posn
_atom_site_refinement_flags_adp
_atom_site_refinement_flags_occupancy
_atom_site_disorder_assembly
_atom_site_disorder_group
K1 K 0.50202(5) 0.91164(2) 0.34943(7) 0.03244(13) Uani 1 1 d . . . . .
B1 B 0.07852(19) 0.82673(8) 0.0738(3) 0.0195(5) Uani 1 1 d . . . . .
Cl1 Cl 1.05194(6) 0.98341(2) 0.35601(8) 0.04021(16) Uani 1 1 d . . . . .
Cl2 Cl 0.86244(6) 0.98530(3) 0.41781(10) 0.0509(2) Uani 1 1 d . . . . .
Mo1 Mo 0.19413(2) 0.86793(2) -0.03767(2) 0.01652(5) Uani 1 1 d . . . . .
O1 O 0.40590(14) 0.89231(7) 0.0684(3) 0.0425(5) Uani 1 1 d . . . . .
O2 O 0.18610(16) 0.93100(6) -0.2786(2) 0.0345(4) Uani 1 1 d . . . . .
O3 O 0.14710(15) 0.94533(6) 0.1197(2) 0.0313(4) Uani 1 1 d . . . . .
O4 O 0.40737(15) 0.86839(5) 0.5201(2) 0.0231(4) Uani 1 1 d . . . . .
O5 O 0.54270(13) 0.83179(5) 0.43452(18) 0.0245(3) Uani 1 1 d . . . . .
O6 O 0.63700(14) 0.86984(5) 0.2446(2) 0.0258(4) Uani 1 1 d . . . . .
O7 O 0.59763(14) 0.95392(6) 0.1766(2) 0.0298(4) Uani 1 1 d . . . . .
O8 O 0.47468(13) 0.99305(5) 0.2918(2) 0.0282(4) Uani 1 1 d . . . . .
O9 O 0.36112(13) 0.95037(5) 0.4490(2) 0.0261(4) Uani 1 1 d . . . . .
Si1 Si -0.07005(5) 0.86487(2) -0.14969(7) 0.02048(13) Uani 1 1 d . . . . .
C1 C 0.04033(16) 0.83313(7) -0.0814(2) 0.0188(4) Uani 1 1 d . . . . .
C2 C 0.09298(17) 0.81518(7) -0.1772(2) 0.0187(4) Uani 1 1 d . . . . .
C6 C 0.05385(19) 0.81347(8) -0.3256(3) 0.0241(5) Uani 1 1 d . . . . .
H3 H -0.007478 0.825020 -0.360017 0.029 Uiso 1 1 calc R U . . .
C7 C 0.1005(2) 0.79613(8) -0.4185(3) 0.0275(5) Uani 1 1 d . . . . .
H4 H 0.070538 0.794771 -0.514639 0.033 Uiso 1 1 calc R U . . .
C8 C 0.1934(2) 0.78016(8) -0.3721(3) 0.0269(5) Uani 1 1 d . . . . .
H5 H 0.226652 0.768672 -0.437141 0.032 Uiso 1 1 calc R U . . .
C9 C 0.23517(18) 0.78132(7) -0.2337(3) 0.0230(5) Uani 1 1 d . . . . .
H6 H 0.298291 0.771110 -0.204208 0.028 Uiso 1 1 calc R U . . .
C3 C 0.18718(16) 0.79740(7) -0.1309(2) 0.0186(4) Uani 1 1 d . . . . .
C4 C 0.23137(17) 0.79453(7) 0.0183(3) 0.0202(4) Uani 1 1 d . . . . .
C10 C 0.32353(17) 0.77596(7) 0.0656(3) 0.0246(5) Uani 1 1 d . . . . .
H9 H 0.357202 0.765569 -0.000597 0.029 Uiso 1 1 calc R U . . .
C11 C 0.36324(18) 0.77310(8) 0.2052(3) 0.0274(5) Uani 1 1 d . . . . .
H10 H 0.423880 0.760427 0.234571 0.033 Uiso 1 1 calc R U . . .
C12 C 0.31570(19) 0.78861(8) 0.3059(3) 0.0273(5) Uani 1 1 d . . . . .
H11 H 0.344720 0.787048 0.402357 0.033 Uiso 1 1 calc R U . . .
C13 C 0.22752(18) 0.80594(7) 0.2639(3) 0.0228(4) Uani 1 1 d . . . . .
H12 H 0.196107 0.816423 0.332613 0.027 Uiso 1 1 calc R U . . .
C5 C 0.18063(16) 0.80888(7) 0.1194(2) 0.0192(4) Uani 1 1 d . . . . .
C14 C 0.01671(17) 0.83552(7) 0.1863(2) 0.0209(4) Uani 1 1 d . . . . .
C15 C 0.0313(2) 0.86843(7) 0.2801(3) 0.0258(5) Uani 1 1 d . . . . .
H15 H 0.085525 0.885589 0.284606 0.031 Uiso 1 1 calc R U . . .
C16 C -0.0311(2) 0.87691(10) 0.3672(3) 0.0308(6) Uani 1 1 d . . . . .
H16 H -0.020140 0.900051 0.428074 0.037 Uiso 1 1 calc R U . . .
C17 C -0.1094(2) 0.85159(9) 0.3653(3) 0.0323(6) Uani 1 1 d . . . . .
H17 H -0.152799 0.857484 0.423460 0.039 Uiso 1 1 calc R U . . .
C18 C -0.1232(2) 0.81782(9) 0.2780(3) 0.0311(6) Uani 1 1 d . . . . .
H18 H -0.175292 0.799772 0.278510 0.037 Uiso 1 1 calc R U . . .
C19 C -0.06172(18) 0.80991(8) 0.1891(3) 0.0263(5) Uani 1 1 d . . . . .
H19 H -0.073033 0.786624 0.128977 0.032 Uiso 1 1 calc R U . . .
C20 C -0.0481(2) 0.90459(8) -0.2788(3) 0.0297(5) Uani 1 1 d . . . . .
H20A H -0.108751 0.912005 -0.340955 0.044 Uiso 1 1 calc R U . . .
H20B H -0.004713 0.893257 -0.333966 0.044 Uiso 1 1 calc R U . . .
H20C H -0.019549 0.929227 -0.228743 0.044 Uiso 1 1 calc R U . . .
C21 C -0.1743(2) 0.83175(9) -0.2330(4) 0.0372(6) Uani 1 1 d . . . . .
H21A H -0.158017 0.816038 -0.310142 0.056 Uiso 1 1 calc R U . . .
H21B H -0.229603 0.849333 -0.268838 0.056 Uiso 1 1 calc R U . . .
H21C H -0.189459 0.812606 -0.163466 0.056 Uiso 1 1 calc R U . . .
C22 C -0.1118(2) 0.89639(8) -0.0147(3) 0.0298(5) Uani 1 1 d . . . . .
H22A H -0.161156 0.915715 -0.060621 0.045 Uiso 1 1 calc R U . . .
H22B H -0.057993 0.911868 0.040116 0.045 Uiso 1 1 calc R U . . .
H22C H -0.138216 0.878114 0.047196 0.045 Uiso 1 1 calc R U . . .
C23 C 0.32669(17) 0.88300(8) 0.0240(3) 0.0248(5) Uani 1 1 d . . . . .
C24 C 0.18821(18) 0.90687(7) -0.1897(3) 0.0224(5) Uani 1 1 d . . . . .
C25 C 0.16520(17) 0.91573(7) 0.0628(3) 0.0214(4) Uani 1 1 d . . . . .
C26 C 0.45822(17) 0.84057(7) 0.6123(2) 0.0205(4) Uani 1 1 d . . . . .
C27 C 0.44328(18) 0.83224(8) 0.7447(3) 0.0244(5) Uani 1 1 d . . . . .
H27 H 0.392891 0.845482 0.776664 0.029 Uiso 1 1 calc R U . . .
C28 C 0.5024(2) 0.80438(8) 0.8307(3) 0.0302(5) Uani 1 1 d . . . . .
H28 H 0.492698 0.798953 0.921846 0.036 Uiso 1 1 calc R U . . .
C29 C 0.5747(2) 0.78471(8) 0.7844(3) 0.0305(5) Uani 1 1 d . . . . .
H29 H 0.614517 0.765739 0.843862 0.037 Uiso 1 1 calc R U . . .
C30 C 0.58991(18) 0.79239(7) 0.6509(3) 0.0259(5) Uani 1 1 d . . . . .
H30 H 0.639349 0.778414 0.618880 0.031 Uiso 1 1 calc R U . . .
C31 C 0.53240(17) 0.82057(7) 0.5652(3) 0.0213(4) Uani 1 1 d . . . . .
C32 C 0.61356(18) 0.81059(8) 0.3774(3) 0.0256(5) Uani 1 1 d . . . . .
H32A H 0.600896 0.780529 0.373055 0.031 Uiso 1 1 calc R U . . .
H32B H 0.677815 0.815381 0.436074 0.031 Uiso 1 1 calc R U . . .
C33 C 0.6077(2) 0.82761(8) 0.2332(3) 0.0270(5) Uani 1 1 d . . . . .
H33A H 0.649621 0.811569 0.184741 0.032 Uiso 1 1 calc R U . . .
H33B H 0.541481 0.825510 0.178293 0.032 Uiso 1 1 calc R U . . .
C34 C 0.64137(19) 0.88667(8) 0.1117(3) 0.0277(5) Uani 1 1 d . . . . .
H34A H 0.578105 0.884510 0.047728 0.033 Uiso 1 1 calc R U . . .
H34B H 0.687790 0.870917 0.070680 0.033 Uiso 1 1 calc R U . . .
C35 C 0.67130(19) 0.93138(8) 0.1284(3) 0.0295(5) Uani 1 1 d . . . . .
H35A H 0.732588 0.933889 0.196937 0.035 Uiso 1 1 calc R U . . .
H35B H 0.679752 0.942689 0.038040 0.035 Uiso 1 1 calc R U . . .
C36 C 0.60727(19) 0.99622(8) 0.1856(3) 0.0284(5) Uani 1 1 d . . . . .
C37 C 0.6751(2) 1.01838(10) 0.1353(4) 0.0377(6) Uani 1 1 d . . . . .
H37 H 0.718598 1.004440 0.090661 0.045 Uiso 1 1 calc R U . . .
C38 C 0.6797(2) 1.06133(10) 0.1502(4) 0.0448(8) Uani 1 1 d . . . . .
H38 H 0.725982 1.076483 0.114834 0.054 Uiso 1 1 calc R U . . .
C39 C 0.6178(2) 1.08166(9) 0.2155(4) 0.0412(7) Uani 1 1 d . . . . .
H39 H 0.622064 1.110791 0.226319 0.049 Uiso 1 1 calc R U . . .
C40 C 0.5484(2) 1.05978(8) 0.2664(3) 0.0339(6) Uani 1 1 d . . . . .
H40 H 0.505885 1.073927 0.312224 0.041 Uiso 1 1 calc R U . . .
C41 C 0.54205(18) 1.01706(8) 0.2493(3) 0.0272(5) Uani 1 1 d . . . . .
C42 C 0.4058(2) 1.01367(8) 0.3555(3) 0.0327(6) Uani 1 1 d . . . . .
H42A H 0.380660 1.038420 0.300579 0.039 Uiso 1 1 calc R U . . .
H42B H 0.436073 1.022582 0.451315 0.039 Uiso 1 1 calc R U . . .
C43 C 0.3263(2) 0.98403(9) 0.3599(4) 0.0360(6) Uani 1 1 d . . . . .
H43A H 0.274981 0.998316 0.394693 0.043 Uiso 1 1 calc R U . . .
H43B H 0.299240 0.973710 0.264629 0.043 Uiso 1 1 calc R U . . .
C44 C 0.28960(17) 0.91964(8) 0.4489(3) 0.0259(5) Uani 1 1 d . . . . .
H44A H 0.273133 0.905992 0.356510 0.031 Uiso 1 1 calc R U . . .
H44B H 0.231213 0.932532 0.468113 0.031 Uiso 1 1 calc R U . . .
C45 C 0.32848(18) 0.88851(8) 0.5601(3) 0.0247(5) Uani 1 1 d . . . . .
H45A H 0.349697 0.902420 0.651348 0.030 Uiso 1 1 calc R U . . .
H45B H 0.278710 0.868093 0.568480 0.030 Uiso 1 1 calc R U . . .
C46 C 0.9856(2) 0.99101(9) 0.4855(3) 0.0336(6) Uani 1 1 d . . . . .
H46A H 0.998248 1.019050 0.525273 0.040 Uiso 1 1 calc R U . . .
H46B H 1.006246 0.970814 0.561673 0.040 Uiso 1 1 calc R U . . .

loop_
_atom_site_aniso_label
_atom_site_aniso_U_11
_atom_site_aniso_U_22
_atom_site_aniso_U_33
_atom_site_aniso_U_23
_atom_site_aniso_U_13
_atom_site_aniso_U_12
K1 0.0382(3) 0.0239(2) 0.0421(3) 0.0081(2) 0.0240(3) 0.0082(2)
B1 0.0184(11) 0.0186(10) 0.0222(11) -0.0012(9) 0.0058(9) -0.0027(9)
Cl1 0.0431(4) 0.0418(4) 0.0404(3) 0.0042(3) 0.0193(3) 0.0057(3)
Cl2 0.0316(4) 0.0562(5) 0.0645(5) -0.0132(4) 0.0097(4) -0.0012(3)
Mo1 0.01502(8) 0.01548(8) 0.01987(8) -0.00096(7) 0.00554(6) -0.00111(7)
O1 0.0186(9) 0.0443(12) 0.0623(15) -0.0037(10) 0.0033(9) -0.0065(8)
O2 0.0408(11) 0.0327(10) 0.0342(10) 0.0096(8) 0.0173(9) 0.0026(8)
O3 0.0379(11) 0.0247(9) 0.0317(9) -0.0080(7) 0.0084(8) 0.0044(8)
O4 0.0224(9) 0.0235(9) 0.0247(9) 0.0032(6) 0.0079(7) 0.0062(6)
O5 0.0256(9) 0.0234(8) 0.0266(8) 0.0032(6) 0.0106(7) 0.0084(7)
O6 0.0254(9) 0.0275(9) 0.0259(9) -0.0015(6) 0.0088(7) -0.0008(7)
O7 0.0267(9) 0.0258(8) 0.0398(10) -0.0001(8) 0.0133(8) -0.0046(7)
O8 0.0254(9) 0.0206(8) 0.0396(10) 0.0019(7) 0.0091(8) -0.0019(7)
O9 0.0196(8) 0.0222(8) 0.0361(10) 0.0040(7) 0.0052(7) 0.0019(6)
Si1 0.0165(3) 0.0196(3) 0.0254(3) -0.0015(2) 0.0045(2) 0.0004(2)
C1 0.0156(10) 0.0188(9) 0.0223(10) -0.0021(8) 0.0050(8) -0.0019(8)
C2 0.0194(10) 0.0162(9) 0.0213(10) -0.0019(8) 0.0057(8) -0.0028(8)
C6 0.0243(11) 0.0247(11) 0.0225(11) -0.0034(9) 0.0035(9) 0.0009(9)
C7 0.0348(14) 0.0246(11) 0.0238(11) -0.0042(9) 0.0075(10) -0.0008(10)
C8 0.0340(13) 0.0239(11) 0.0259(12) -0.0060(9) 0.0135(10) 0.0004(10)
C9 0.0233(11) 0.0189(10) 0.0289(12) -0.0010(9) 0.0103(9) 0.0001(9)
C3 0.0185(10) 0.0154(9) 0.0231(11) -0.0006(8) 0.0069(8) -0.0021(8)
C4 0.0184(10) 0.0160(9) 0.0269(11) 0.0016(8) 0.0069(9) -0.0015(8)
C10 0.0201(11) 0.0215(10) 0.0323(12) 0.0022(9) 0.0061(9) 0.0022(9)
C11 0.0206(11) 0.0241(11) 0.0363(13) 0.0039(10) 0.0032(10) 0.0002(9)
C12 0.0236(12) 0.0275(12) 0.0283(12) 0.0034(10) 0.0002(10) -0.0024(10)
C13 0.0226(11) 0.0238(10) 0.0220(11) 0.0005(9) 0.0045(9) -0.0034(9)
C5 0.0182(10) 0.0172(9) 0.0227(10) 0.0007(8) 0.0053(8) -0.0022(8)
C14 0.0199(11) 0.0226(10) 0.0212(10) 0.0030(8) 0.0066(8) 0.0006(9)
C15 0.0281(13) 0.0278(12) 0.0231(12) -0.0019(9) 0.0091(10) -0.0044(9)
C16 0.0401(16) 0.0293(12) 0.0258(13) -0.0021(11) 0.0135(12) 0.0020(12)
C17 0.0331(13) 0.0370(14) 0.0327(13) 0.0084(11) 0.0203(11) 0.0071(12)
C18 0.0245(13) 0.0315(12) 0.0415(15) 0.0097(11) 0.0164(11) -0.0011(10)
C19 0.0233(12) 0.0240(11) 0.0331(13) 0.0020(10) 0.0092(10) -0.0018(9)
C20 0.0327(13) 0.0297(12) 0.0270(12) 0.0047(10) 0.0075(10) 0.0050(10)
C21 0.0204(12) 0.0270(12) 0.0597(19) -0.0062(12) -0.0016(12) -0.0005(10)
C22 0.0299(13) 0.0279(12) 0.0343(13) 0.0035(10) 0.0132(11) 0.0093(10)
C23 0.0227(12) 0.0197(11) 0.0332(13) 0.0008(9) 0.0085(10) 0.0002(9)
C24 0.0217(11) 0.0228(11) 0.0247(11) -0.0022(9) 0.0094(9) -0.0009(9)
C25 0.0175(10) 0.0239(11) 0.0224(11) 0.0016(9) 0.0038(8) -0.0013(9)
C26 0.0203(10) 0.0174(9) 0.0238(11) 0.0007(8) 0.0044(9) -0.0016(8)
C27 0.0243(12) 0.0248(11) 0.0258(11) -0.0005(9) 0.0089(9) -0.0034(9)
C28 0.0323(14) 0.0320(13) 0.0262(12) 0.0063(10) 0.0058(10) -0.0078(11)
C29 0.0291(13) 0.0276(12) 0.0329(13) 0.0110(10) 0.0023(10) 0.0000(10)
C30 0.0235(11) 0.0209(10) 0.0329(13) 0.0040(10) 0.0053(10) 0.0018(9)
C31 0.0218(11) 0.0180(9) 0.0239(11) -0.0001(8) 0.0048(9) -0.0019(9)
C32 0.0245(12) 0.0238(10) 0.0305(12) -0.0009(9) 0.0101(10) 0.0070(9)
C33 0.0278(13) 0.0257(11) 0.0294(12) -0.0042(10) 0.0102(10) 0.0037(10)
C34 0.0243(12) 0.0343(13) 0.0269(12) -0.0012(10) 0.0104(10) -0.0004(10)
C35 0.0230(12) 0.0353(13) 0.0322(13) 0.0023(11) 0.0105(10) -0.0022(10)
C36 0.0229(12) 0.0278(11) 0.0322(12) 0.0063(10) 0.0011(10) -0.0045(10)
C37 0.0255(13) 0.0371(15) 0.0500(17) 0.0117(13) 0.0070(12) -0.0063(12)
C38 0.0276(14) 0.0362(15) 0.067(2) 0.0205(15) 0.0024(14) -0.0097(12)
C39 0.0250(13) 0.0262(12) 0.066(2) 0.0148(13) -0.0047(13) -0.0065(11)
C40 0.0237(12) 0.0248(12) 0.0485(16) 0.0063(11) -0.0028(11) -0.0023(10)
C41 0.0212(11) 0.0248(11) 0.0319(13) 0.0062(10) -0.0023(9) -0.0038(9)
C42 0.0269(13) 0.0214(11) 0.0506(16) 0.0040(11) 0.0104(12) 0.0036(10)
C43 0.0224(12) 0.0282(13) 0.0559(18) 0.0142(12) 0.0053(12) 0.0055(10)
C44 0.0184(11) 0.0266(11) 0.0332(13) 0.0024(10) 0.0068(9) 0.0018(9)
C45 0.0209(11) 0.0250(11) 0.0304(12) -0.0004(9) 0.0108(9) 0.0027(9)
C46 0.0351(15) 0.0343(13) 0.0325(13) -0.0041(11) 0.0097(11) -0.0019(11)

loop_
_atom_type_symbol
_atom_type_description
_atom_type_scat_dispersion_real
_atom_type_scat_dispersion_imag
_atom_type_scat_source
C C 0.0033 0.0016 'International Tables Vol C Tables 4.2.6.8 and 6.1.1.4'
H H 0.0000 0.0000 'International Tables Vol C Tables 4.2.6.8 and 6.1.1.4'
B B 0.0013 0.0007 'International Tables Vol C Tables 4.2.6.8 and 6.1.1.4'
O O 0.0106 0.0060 'International Tables Vol C Tables 4.2.6.8 and 6.1.1.4'
Si Si 0.0817 0.0704 'International Tables Vol C Tables 4.2.6.8 and 6.1.1.4'
Cl Cl 0.1484 0.1585 'International Tables Vol C Tables 4.2.6.8 and 6.1.1.4'
K K 0.2009 0.2494 'International Tables Vol C Tables 4.2.6.8 and 6.1.1.4'
Mo Mo -1.6832 0.6857 'International Tables Vol C Tables 4.2.6.8 and 6.1.1.4'

loop_
_geom_angle_atom_site_label_1
_geom_angle_atom_site_label_2
_geom_angle_atom_site_label_3
_geom_angle
_geom_angle_site_symmetry_1
_geom_angle_site_symmetry_3
_geom_angle_publ_flag
O8 K1 O9 62.74(6) . . ?
O8 K1 O6 119.07(6) . . ?
O9 K1 O6 177.20(6) . . ?
O8 K1 O5 173.75(6) . . ?
O9 K1 O5 116.77(5) . . ?
O6 K1 O5 61.69(5) . . ?
O8 K1 O4 123.65(6) . . ?
O9 K1 O4 61.14(5) . . ?
O6 K1 O4 117.20(5) . . ?
O5 K1 O4 55.65(5) . . ?
O8 K1 O7 57.17(6) . . ?
O9 K1 O7 119.65(6) . . ?
O6 K1 O7 62.00(6) . . ?
O5 K1 O7 123.57(6) . . ?
O4 K1 O7 179.14(6) . . ?
O8 K1 O1 89.62(7) . . ?
O9 K1 O1 101.65(6) . . ?
O6 K1 O1 76.47(6) . . ?
O5 K1 O1 96.53(6) . . ?
O4 K1 O1 105.87(7) . . ?
O7 K1 O1 73.72(6) . . ?
O8 K1 C44 83.50(6) . . ?
O9 K1 C44 23.88(6) . . ?
O6 K1 C44 153.43(6) . . ?
O5 K1 C44 97.49(6) . . ?
O4 K1 C44 43.63(6) . . ?
O7 K1 C44 136.98(6) . . ?
O1 K1 C44 90.85(7) . . ?
O8 K1 C33 139.35(6) . . ?
O9 K1 C33 153.85(6) . . ?
O6 K1 C33 23.56(6) . . ?
O5 K1 C33 43.23(6) . . ?
O4 K1 C33 96.24(6) . . ?
O7 K1 C33 82.91(6) . . ?
O1 K1 C33 70.40(7) . . ?
C44 K1 C33 130.01(7) . . ?
O8 K1 C43 43.33(6) . . ?
O9 K1 C43 22.84(6) . . ?
O6 K1 C43 157.64(7) . . ?
O5 K1 C43 137.66(6) . . ?
O4 K1 C43 82.49(6) . . ?
O7 K1 C43 98.23(6) . . ?
O1 K1 C43 88.39(8) . . ?
C44 K1 C43 40.25(6) . . ?
C33 K1 C43 157.65(8) . . ?
O8 K1 C34 99.50(6) . . ?
O9 K1 C34 157.32(6) . . ?
O6 K1 C34 22.82(6) . . ?
O5 K1 C34 82.46(6) . . ?
O4 K1 C34 135.93(6) . . ?
O7 K1 C34 43.21(6) . . ?
O1 K1 C34 62.21(6) . . ?
C44 K1 C34 152.73(7) . . ?
C33 K1 C34 39.94(6) . . ?
C43 K1 C34 134.82(7) . . ?
C1 B1 C5 117.3(2) . . ?
C1 B1 C14 122.5(2) . . ?
C5 B1 C14 120.1(2) . . ?
C1 B1 Mo1 68.17(12) . . ?
C5 B1 Mo1 69.96(12) . . ?
C14 B1 Mo1 135.85(16) . . ?
C25 Mo1 C23 86.70(10) . . ?
C25 Mo1 C24 83.78(10) . . ?
C23 Mo1 C24 87.43(11) . . ?
C25 Mo1 C1 100.12(9) . . ?
C23 Mo1 C1 165.40(9) . . ?
C24 Mo1 C1 106.04(9) . . ?
C25 Mo1 C3 160.36(9) . . ?
C23 Mo1 C3 108.10(9) . . ?
C24 Mo1 C3 109.11(9) . . ?
C1 Mo1 C3 62.62(7) . . ?
C25 Mo1 C2 132.54(9) . . ?
C23 Mo1 C2 140.76(9) . . ?
C24 Mo1 C2 95.76(9) . . ?
C1 Mo1 C2 34.39(7) . . ?
C3 Mo1 C2 34.34(7) . . ?
C25 Mo1 C4 135.95(9) . . ?
C23 Mo1 C4 91.23(9) . . ?
C24 Mo1 C4 140.13(9) . . ?
C1 Mo1 C4 74.86(8) . . ?
C3 Mo1 C4 34.66(8) . . ?
C2 Mo1 C4 61.94(8) . . ?
C25 Mo1 C5 104.31(9) . . ?
C23 Mo1 C5 101.65(9) . . ?
C24 Mo1 C5 168.05(9) . . ?
C1 Mo1 C5 64.26(8) . . ?
C3 Mo1 C5 60.84(8) . . ?
C2 Mo1 C5 72.28(7) . . ?
C4 Mo1 C5 33.43(8) . . ?
C25 Mo1 B1 88.31(9) . . ?
C23 Mo1 B1 133.29(10) . . ?
C24 Mo1 B1 138.01(10) . . ?
C1 Mo1 B1 35.34(8) . . ?
C3 Mo1 B1 72.17(8) . . ?
C2 Mo1 B1 60.90(8) . . ?
C4 Mo1 B1 62.05(8) . . ?
C5 Mo1 B1 35.81(8) . . ?
C23 O1 K1 130.1(2) . . ?
C26 O4 C45 117.4(2) . . ?
C26 O4 K1 118.21(15) . . ?
C45 O4 K1 117.16(13) . . ?
C31 O5 C32 117.68(18) . . ?
C31 O5 K1 118.46(13) . . ?
C32 O5 K1 117.05(13) . . ?
C34 O6 C33 111.4(2) . . ?
C34 O6 K1 109.06(14) . . ?
C33 O6 K1 106.42(14) . . ?
C36 O7 C35 116.9(2) . . ?
C36 O7 K1 120.65(16) . . ?
C35 O7 K1 116.39(14) . . ?
C41 O8 C42 117.5(2) . . ?
C41 O8 K1 122.33(15) . . ?
C42 O8 K1 116.28(14) . . ?
C43 O9 C44 112.0(2) . . ?
C43 O9 K1 108.86(16) . . ?
C44 O9 K1 105.45(14) . . ?
C22 Si1 C20 103.18(12) . . ?
C22 Si1 C21 105.88(14) . . ?
C20 Si1 C21 109.28(15) . . ?
C22 Si1 C1 114.72(11) . . ?
C20 Si1 C1 111.33(11) . . ?
C21 Si1 C1 111.93(11) . . ?
C2 C1 B1 118.0(2) . . ?
C2 C1 Si1 120.23(17) . . ?
B1 C1 Si1 121.79(16) . . ?
C2 C1 Mo1 73.78(12) . . ?
B1 C1 Mo1 76.49(13) . . ?
Si1 C1 Mo1 118.13(10) . . ?
C6 C2 C1 121.6(2) . . ?
C6 C2 C3 115.9(2) . . ?
C1 C2 C3 122.5(2) . . ?
C6 C2 Mo1 130.04(16) . . ?
C1 C2 Mo1 71.84(12) . . ?
C3 C2 Mo1 72.63(12) . . ?
C7 C6 C2 123.3(2) . . ?
C6 C7 C8 120.1(2) . . ?
C9 C8 C7 119.7(2) . . ?
C8 C9 C3 122.3(2) . . ?
C9 C3 C2 118.7(2) . . ?
C9 C3 C4 120.5(2) . . ?
C2 C3 C4 120.9(2) . . ?
C9 C3 Mo1 127.73(16) . . ?
C2 C3 Mo1 73.03(12) . . ?
C4 C3 Mo1 73.34(13) . . ?
C5 C4 C10 118.9(2) . . ?
C5 C4 C3 119.7(2) . . ?
C10 C4 C3 121.4(2) . . ?
C5 C4 Mo1 73.91(13) . . ?
C10 C4 Mo1 127.92(16) . . ?
C3 C4 Mo1 71.99(13) . . ?
C11 C10 C4 120.6(2) . . ?
C10 C11 C12 121.1(2) . . ?
C13 C12 C11 119.5(2) . . ?
C12 C13 C5 122.3(2) . . ?
C4 C5 C13 117.5(2) . . ?
C4 C5 B1 120.8(2) . . ?
C13 C5 B1 121.7(2) . . ?
C4 C5 Mo1 72.66(13) . . ?
C13 C5 Mo1 125.40(16) . . ?
B1 C5 Mo1 74.23(12) . . ?
C15 C14 C19 116.5(2) . . ?
C15 C14 B1 124.8(2) . . ?
C19 C14 B1 118.6(2) . . ?
C16 C15 C14 122.0(3) . . ?
C17 C16 C15 120.0(3) . . ?
C18 C17 C16 119.2(2) . . ?
C17 C18 C19 120.6(2) . . ?
C18 C19 C14 121.5(2) . . ?
O1 C23 Mo1 176.4(2) . . ?
O2 C24 Mo1 178.2(2) . . ?
O3 C25 Mo1 177.9(2) . . ?
O4 C26 C27 125.3(2) . . ?
O4 C26 C31 114.9(2) . . ?
C27 C26 C31 119.8(2) . . ?
C26 C27 C28 119.8(2) . . ?
C29 C28 C27 120.4(2) . . ?
C28 C29 C30 120.5(2) . . ?
C31 C30 C29 119.6(2) . . ?
O5 C31 C30 124.9(2) . . ?
O5 C31 C26 115.2(2) . . ?
C30 C31 C26 119.9(2) . . ?
O5 C32 C33 106.82(19) . . ?
O6 C33 C32 108.7(2) . . ?
O6 C33 K1 50.02(11) . . ?
C32 C33 K1 85.33(13) . . ?
O6 C34 C35 109.5(2) . . ?
O6 C34 K1 48.12(11) . . ?
C35 C34 K1 83.96(14) . . ?
O7 C35 C34 108.0(2) . . ?
O7 C36 C37 124.2(3) . . ?
O7 C36 C41 116.1(2) . . ?
C37 C36 C41 119.8(2) . . ?
C36 C37 C38 120.0(3) . . ?
C39 C38 C37 120.5(3) . . ?
C38 C39 C40 120.3(3) . . ?
C41 C40 C39 119.6(3) . . ?
O8 C41 C40 123.9(3) . . ?
O8 C41 C36 116.2(2) . . ?
C40 C41 C36 119.8(2) . . ?
O8 C42 C43 108.2(2) . . ?
O9 C43 C42 109.8(2) . . ?
O9 C43 K1 48.30(12) . . ?
C42 C43 K1 82.46(15) . . ?
O9 C44 C45 108.1(2) . . ?
O9 C44 K1 50.67(11) . . ?
C45 C44 K1 86.55(14) . . ?
O4 C45 C44 107.5(2) . . ?
Cl1 C46 Cl2 111.62(16) . . ?

loop_
_geom_bond_atom_site_label_1
_geom_bond_atom_site_label_2
_geom_bond_distance
_geom_bond_site_symmetry_2
_geom_bond_publ_flag
K1 O8 2.7080(18) . ?
K1 O9 2.7316(19) . ?
K1 O6 2.7379(19) . ?
K1 O5 2.7422(18) . ?
K1 O4 2.753(2) . ?
K1 O7 2.7611(19) . ?
K1 O1 2.876(3) . ?
K1 C44 3.404(2) . ?
K1 C33 3.427(2) . ?
K1 C43 3.462(3) . ?
K1 C34 3.476(3) . ?
B1 C1 1.517(3) . ?
B1 C5 1.550(3) . ?
B1 C14 1.582(3) . ?
B1 Mo1 2.550(3) . ?
Cl1 C46 1.759(3) . ?
Cl2 C46 1.760(3) . ?
Mo1 C25 1.928(2) . ?
Mo1 C23 1.933(2) . ?
Mo1 C24 1.940(2) . ?
Mo1 C1 2.435(2) . ?
Mo1 C3 2.455(2) . ?
Mo1 C2 2.460(2) . ?
Mo1 C4 2.473(2) . ?
Mo1 C5 2.489(2) . ?
O1 C23 1.167(3) . ?
O2 C24 1.166(3) . ?
O3 C25 1.166(3) . ?
O4 C26 1.371(3) . ?
O4 C45 1.432(3) . ?
O5 C31 1.370(3) . ?
O5 C32 1.437(3) . ?
O6 C34 1.426(3) . ?
O6 C33 1.428(3) . ?
O7 C36 1.378(3) . ?
O7 C35 1.445(3) . ?
O8 C41 1.373(3) . ?
O8 C42 1.442(3) . ?
O9 C43 1.420(3) . ?
O9 C44 1.430(3) . ?
Si1 C22 1.869(3) . ?
Si1 C20 1.878(3) . ?
Si1 C21 1.880(3) . ?
Si1 C1 1.888(2) . ?
C1 C2 1.447(3) . ?
C2 C6 1.444(3) . ?
C2 C3 1.451(3) . ?
C6 C7 1.362(4) . ?
C7 C8 1.413(4) . ?
C8 C9 1.362(4) . ?
C9 C3 1.435(3) . ?
C3 C4 1.468(3) . ?
C4 C5 1.427(3) . ?
C4 C10 1.437(3) . ?
C10 C11 1.369(4) . ?
C11 C12 1.407(4) . ?
C12 C13 1.366(4) . ?
C13 C5 1.436(3) . ?
C14 C15 1.394(3) . ?
C14 C19 1.404(3) . ?
C15 C16 1.391(4) . ?
C16 C17 1.388(4) . ?
C17 C18 1.377(4) . ?
C18 C19 1.390(4) . ?
C26 C27 1.387(3) . ?
C26 C31 1.406(3) . ?
C27 C28 1.393(4) . ?
C28 C29 1.374(4) . ?
C29 C30 1.395(4) . ?
C30 C31 1.388(3) . ?
C32 C33 1.503(4) . ?
C34 C35 1.510(4) . ?
C36 C37 1.382(4) . ?
C36 C41 1.404(4) . ?
C37 C38 1.399(5) . ?
C38 C39 1.369(5) . ?
C39 C40 1.398(4) . ?
C40 C41 1.394(4) . ?
C42 C43 1.499(4) . ?
C44 C45 1.503(4) . ?
